data_7110134
loop_
_publ_author_name
'Takashi Kurogi'
'Yutaka Ishida'
'Hiroyuki Kawaguchi'

_publ_section_title
;
 Synthesis of titanium and zirconium complexes supported by a
 p-terphenoxide ligand and their reactions with N2, CO2 and CS2
;
_journal_name_full Chem.Commun.
_journal_page_first 11755
_journal_paper_doi 10.1039/c3cc47284a
_journal_volume 49
_journal_year 2013
_chemical_formula_moiety 'C40 H56 O5 Zr, C4 H8 O'
_chemical_formula_sum 'C44 H64 O6 Zr'
_chemical_formula_weight 780.17
_chemical_name_systematic
; 
 ? 
;
_space_group_IT_number 14
_symmetry_cell_setting monoclinic
_symmetry_space_group_name_Hall '-P 2ybc'
_symmetry_space_group_name_H-M 'P 1 21/c 1'
_atom_sites_solution_hydrogens geom
_atom_sites_solution_primary direct
_atom_sites_solution_secondary difmap
_audit_creation_method SHELXL-97
_cell_angle_alpha 90.00
_cell_angle_beta 96.277(5)
_cell_angle_gamma 90.00
_cell_formula_units_Z 4
_cell_length_a 24.091(6)
_cell_length_b 9.788(2)
_cell_length_c 16.906(4)
_cell_measurement_reflns_used 8044
_cell_measurement_temperature 123(2)
_cell_measurement_theta_max 27.4855
_cell_measurement_theta_min 3.0244
_cell_volume 3962.6(16)
_computing_cell_refinement 'CrystalClear (Rigaku Inc., 2008)'
_computing_data_collection 'CrystalClear (Rigaku Inc., 2008)'
_computing_data_reduction 'CrystalClear (Rigaku Inc., 2008)'
_computing_structure_refinement 'SHELXL-97 (Sheldrick, 1997)'
_computing_structure_solution 'SHELXS-97 (Sheldrick, 1990)'
_diffrn_ambient_temperature 123(2)
_diffrn_detector_area_resol_mean 28.5714
_diffrn_measured_fraction_theta_full 0.996
_diffrn_measured_fraction_theta_max 0.996
_diffrn_measurement_device_type 'Saturn CCD (4x4 bin mode)'
_diffrn_measurement_method dtprofit.ref
_diffrn_radiation_detector CCD
_diffrn_radiation_monochromator graphite
_diffrn_radiation_source 'fine-focus sealed tube'
_diffrn_radiation_type MoK\a
_diffrn_radiation_wavelength 0.71075
_diffrn_reflns_av_R_equivalents 0.1012
_diffrn_reflns_av_sigmaI/netI 0.1153
_diffrn_reflns_limit_h_max 26
_diffrn_reflns_limit_h_min -31
_diffrn_reflns_limit_k_max 12
_diffrn_reflns_limit_k_min -12
_diffrn_reflns_limit_l_max 21
_diffrn_reflns_limit_l_min -21
_diffrn_reflns_number 30136
_diffrn_reflns_theta_full 27.50
_diffrn_reflns_theta_max 27.50
_diffrn_reflns_theta_min 3.02
_exptl_absorpt_coefficient_mu 0.324
_exptl_absorpt_correction_T_max 0.9380
_exptl_absorpt_correction_T_min 0.9380
_exptl_absorpt_correction_type multi-scan
_exptl_absorpt_process_details 'Jacobson, R. (1998) Private communication'
_exptl_crystal_colour Green
_exptl_crystal_density_diffrn 1.308
_exptl_crystal_density_method 'not measured'
_exptl_crystal_description Block
_exptl_crystal_F_000 1664
_exptl_crystal_size_max 0.06
_exptl_crystal_size_mid 0.05
_exptl_crystal_size_min 0.02
_refine_diff_density_max 1.493
_refine_diff_density_min -1.028
_refine_diff_density_rms 0.116
_refine_ls_extinction_method none
_refine_ls_goodness_of_fit_ref 1.066
_refine_ls_hydrogen_treatment constr
_refine_ls_matrix_type full
_refine_ls_number_parameters 468
_refine_ls_number_reflns 9065
_refine_ls_number_restraints 0
_refine_ls_restrained_S_all 1.066
_refine_ls_R_factor_all 0.1252
_refine_ls_R_factor_gt 0.0743
_refine_ls_shift/su_max 0.001
_refine_ls_shift/su_mean 0.000
_refine_ls_structure_factor_coef Fsqd
_refine_ls_weighting_details 'calc w=1/[\s^2^(Fo^2^)+(0.0582P)^2^+5.5681P] where P=(Fo^2^+2Fc^2^)/3'
_refine_ls_weighting_scheme calc
_refine_ls_wR_factor_gt 0.1476
_refine_ls_wR_factor_ref 0.1821
_reflns_number_gt 5588
_reflns_number_total 9065
_reflns_threshold_expression >2sigma(I)
_cod_data_source_file c3cc47284a.txt
_cod_data_source_block (C6H4)(ArO)2Zr(thf)3
_cod_original_cell_volume 3962.4(17)
_cod_original_sg_symbol_H-M P21/c
_cod_database_code 7110134

loop_
_symmetry_equiv_pos_as_xyz
'x, y, z'
'-x, y+1/2, -z+1/2'
'-x, -y, -z'
'x, -y-1/2, z-1/2'

loop_
_atom_site_label
_atom_site_type_symbol
_atom_site_fract_x
_atom_site_fract_y
_atom_site_fract_z
_atom_site_U_iso_or_equiv
_atom_site_adp_type
_atom_site_occupancy
_atom_site_symmetry_multiplicity
_atom_site_calc_flag
_atom_site_refinement_flags
Zr1 Zr 0.766338(17) 0.25727(4) 0.17404(3) 0.01716(13) Uani 1 1 d .
O1 O 0.84067(13) 0.3587(3) 0.21341(18) 0.0212(7) Uani 1 1 d .
O2 O 0.69149(12) 0.2340(3) 0.10006(18) 0.0201(7) Uani 1 1 d .
C1 C 0.81880(19) 0.1254(5) 0.2847(3) 0.0206(10) Uani 1 1 d .
C2 C 0.76503(19) 0.1623(5) 0.3067(3) 0.0216(10) Uani 1 1 d .
H1 H 0.7608 0.2192 0.3511 0.026 Uiso 1 1 calc R
C3 C 0.71994(19) 0.1101(4) 0.2594(3) 0.0201(10) Uani 1 1 d .
H2 H 0.6825 0.1252 0.2698 0.024 Uiso 1 1 calc R
C4 C 0.7346(2) 0.0289(5) 0.1912(3) 0.0224(10) Uani 1 1 d .
C5 C 0.78003(19) -0.0698(5) 0.2143(3) 0.0229(10) Uani 1 1 d .
H3 H 0.7783 -0.1625 0.1976 0.027 Uiso 1 1 calc R
C6 C 0.82397(19) -0.0183(4) 0.2607(3) 0.0212(10) Uani 1 1 d .
H4 H 0.8563 -0.0712 0.2769 0.025 Uiso 1 1 calc R
C7 C 0.87798(19) 0.3269(5) 0.2769(3) 0.0203(10) Uani 1 1 d .
C8 C 0.9253(2) 0.4091(5) 0.3008(3) 0.0227(10) Uani 1 1 d .
C9 C 0.9594(2) 0.3683(5) 0.3682(3) 0.0239(10) Uani 1 1 d .
H5 H 0.9903 0.4247 0.3865 0.029 Uiso 1 1 calc R
C10 C 0.95094(18) 0.2501(5) 0.4104(3) 0.0227(10) Uani 1 1 d .
C11 C 0.90512(19) 0.1677(5) 0.3838(3) 0.0232(10) Uani 1 1 d .
H6 H 0.8989 0.0849 0.4109 0.028 Uiso 1 1 calc R
C12 C 0.86865(18) 0.2057(5) 0.3183(3) 0.0204(10) Uani 1 1 d .
C13 C 0.66561(19) 0.1108(4) 0.0848(3) 0.0194(10) Uani 1 1 d .
C14 C 0.68757(19) -0.0020(4) 0.1288(3) 0.0196(10) Uani 1 1 d .
C15 C 0.6658(2) -0.1309(4) 0.1117(3) 0.0232(10) Uani 1 1 d .
H7 H 0.6812 -0.2071 0.1412 0.028 Uiso 1 1 calc R
C16 C 0.6214(2) -0.1514(5) 0.0521(3) 0.0245(11) Uani 1 1 d .
C17 C 0.6005(2) -0.0379(5) 0.0100(3) 0.0250(11) Uani 1 1 d .
H8 H 0.5705 -0.0510 -0.0305 0.030 Uiso 1 1 calc R
C18 C 0.62097(18) 0.0950(5) 0.0235(3) 0.0187(10) Uani 1 1 d .
C19 C 0.9404(2) 0.5337(5) 0.2512(3) 0.0263(11) Uani 1 1 d .
C20 C 0.9531(2) 0.4824(6) 0.1695(3) 0.0362(13) Uani 1 1 d .
H9 H 0.9869 0.4261 0.1757 0.054 Uiso 1 1 calc R
H10 H 0.9588 0.5606 0.1351 0.054 Uiso 1 1 calc R
H11 H 0.9216 0.4276 0.1454 0.054 Uiso 1 1 calc R
C21 C 0.9935(2) 0.6049(6) 0.2881(3) 0.0422(15) Uani 1 1 d .
H12 H 0.9872 0.6424 0.3401 0.063 Uiso 1 1 calc R
H13 H 1.0030 0.6791 0.2531 0.063 Uiso 1 1 calc R
H14 H 1.0242 0.5388 0.2947 0.063 Uiso 1 1 calc R
C22 C 0.8934(2) 0.6372(5) 0.2411(4) 0.0474(16) Uani 1 1 d .
H15 H 0.8586 0.5913 0.2206 0.071 Uiso 1 1 calc R
H16 H 0.9022 0.7081 0.2035 0.071 Uiso 1 1 calc R
H17 H 0.8889 0.6791 0.2926 0.071 Uiso 1 1 calc R
C23 C 0.9904(2) 0.2122(6) 0.4843(3) 0.0310(12) Uani 1 1 d .
H18 H 1.0280 0.1967 0.4691 0.047 Uiso 1 1 calc R
H19 H 0.9770 0.1287 0.5080 0.047 Uiso 1 1 calc R
H20 H 0.9914 0.2868 0.5231 0.047 Uiso 1 1 calc R
C24 C 0.59646(19) 0.2174(5) -0.0253(3) 0.0235(11) Uani 1 1 d .
C25 C 0.6432(2) 0.2817(5) -0.0687(3) 0.0325(13) Uani 1 1 d .
H21 H 0.6763 0.2967 -0.0307 0.049 Uiso 1 1 calc R
H22 H 0.6303 0.3693 -0.0921 0.049 Uiso 1 1 calc R
H23 H 0.6526 0.2200 -0.1109 0.049 Uiso 1 1 calc R
C26 C 0.5731(2) 0.3215(5) 0.0304(3) 0.0282(11) Uani 1 1 d .
H24 H 0.5454 0.2770 0.0600 0.042 Uiso 1 1 calc R
H25 H 0.5555 0.3970 -0.0011 0.042 Uiso 1 1 calc R
H26 H 0.6037 0.3571 0.0678 0.042 Uiso 1 1 calc R
C27 C 0.5488(2) 0.1763(5) -0.0883(3) 0.0292(12) Uani 1 1 d .
H27 H 0.5625 0.1089 -0.1245 0.044 Uiso 1 1 calc R
H28 H 0.5352 0.2572 -0.1186 0.044 Uiso 1 1 calc R
H29 H 0.5183 0.1363 -0.0621 0.044 Uiso 1 1 calc R
C28 C 0.5981(2) -0.2923(5) 0.0347(3) 0.0334(13) Uani 1 1 d .
H30 H 0.5601 -0.2849 0.0077 0.050 Uiso 1 1 calc R
H31 H 0.5973 -0.3425 0.0847 0.050 Uiso 1 1 calc R
H32 H 0.6217 -0.3411 0.0004 0.050 Uiso 1 1 calc R
O3 O 0.77151(13) 0.4309(3) 0.07649(19) 0.0233(7) Uani 1 1 d .
C29 C 0.7306(2) 0.5385(5) 0.0635(3) 0.0326(12) Uani 1 1 d .
H33 H 0.7340 0.6033 0.1088 0.039 Uiso 1 1 calc R
H34 H 0.6923 0.5002 0.0574 0.039 Uiso 1 1 calc R
C30 C 0.7431(2) 0.6097(6) -0.0126(3) 0.0395(14) Uani 1 1 d .
H35 H 0.7235 0.5649 -0.0602 0.047 Uiso 1 1 calc R
H36 H 0.7325 0.7074 -0.0124 0.047 Uiso 1 1 calc R
C31 C 0.8048(2) 0.5926(5) -0.0093(4) 0.0405(14) Uani 1 1 d .
H37 H 0.8248 0.6605 0.0268 0.049 Uiso 1 1 calc R
H38 H 0.8175 0.6012 -0.0628 0.049 Uiso 1 1 calc R
C32 C 0.8138(2) 0.4485(5) 0.0230(3) 0.0317(12) Uani 1 1 d .
H39 H 0.8092 0.3806 -0.0206 0.038 Uiso 1 1 calc R
H40 H 0.8517 0.4386 0.0518 0.038 Uiso 1 1 calc R
O4 O 0.72227(13) 0.4335(3) 0.23288(19) 0.0226(7) Uani 1 1 d .
C33 C 0.66234(19) 0.4431(5) 0.2361(3) 0.0270(11) Uani 1 1 d .
H41 H 0.6487 0.3632 0.2641 0.032 Uiso 1 1 calc R
H42 H 0.6424 0.4469 0.1818 0.032 Uiso 1 1 calc R
C34 C 0.6530(2) 0.5740(5) 0.2812(3) 0.0343(13) Uani 1 1 d .
H43 H 0.6476 0.6530 0.2447 0.041 Uiso 1 1 calc R
H44 H 0.6202 0.5659 0.3114 0.041 Uiso 1 1 calc R
C35 C 0.7059(2) 0.5877(6) 0.3361(3) 0.0424(15) Uani 1 1 d .
H45 H 0.7041 0.5332 0.3851 0.051 Uiso 1 1 calc R
H46 H 0.7132 0.6844 0.3510 0.051 Uiso 1 1 calc R
C36 C 0.7502(2) 0.5334(5) 0.2882(3) 0.0322(13) Uani 1 1 d .
H47 H 0.7663 0.6083 0.2587 0.039 Uiso 1 1 calc R
H48 H 0.7805 0.4893 0.3234 0.039 Uiso 1 1 calc R
O5 O 0.81544(13) 0.1535(3) 0.08221(18) 0.0227(7) Uani 1 1 d .
C37 C 0.87531(19) 0.1273(5) 0.0970(3) 0.0268(11) Uani 1 1 d .
H49 H 0.8865 0.1119 0.1544 0.032 Uiso 1 1 calc R
H50 H 0.8969 0.2053 0.0790 0.032 Uiso 1 1 calc R
C38 C 0.8851(2) 0.0006(5) 0.0497(3) 0.0302(12) Uani 1 1 d .
H51 H 0.8806 -0.0832 0.0812 0.036 Uiso 1 1 calc R
H52 H 0.9228 0.0011 0.0315 0.036 Uiso 1 1 calc R
C39 C 0.8395(2) 0.0116(5) -0.0205(3) 0.0271(11) Uani 1 1 d .
H53 H 0.8504 0.0755 -0.0615 0.032 Uiso 1 1 calc R
H54 H 0.8309 -0.0787 -0.0452 0.032 Uiso 1 1 calc R
C40 C 0.7914(2) 0.0651(5) 0.0176(3) 0.0254(11) Uani 1 1 d .
H55 H 0.7660 0.1176 -0.0211 0.030 Uiso 1 1 calc R
H56 H 0.7702 -0.0108 0.0387 0.030 Uiso 1 1 calc R
O6 O 0.50418(16) 0.5638(4) 0.2576(2) 0.0425(10) Uani 1 1 d .
C41 C 0.5134(2) 0.4619(6) 0.1995(3) 0.0388(14) Uani 1 1 d .
H57 H 0.5406 0.3930 0.2226 0.047 Uiso 1 1 calc R
H58 H 0.5282 0.5043 0.1530 0.047 Uiso 1 1 calc R
C42 C 0.4579(2) 0.3961(6) 0.1750(3) 0.0374(13) Uani 1 1 d .
H59 H 0.4624 0.2988 0.1610 0.045 Uiso 1 1 calc R
H60 H 0.4376 0.4442 0.1291 0.045 Uiso 1 1 calc R
C43 C 0.4275(2) 0.4105(6) 0.2492(4) 0.0408(14) Uani 1 1 d .
H61 H 0.4372 0.3354 0.2874 0.049 Uiso 1 1 calc R
H62 H 0.3865 0.4131 0.2355 0.049 Uiso 1 1 calc R
C44 C 0.4500(2) 0.5481(6) 0.2820(3) 0.0377(13) Uani 1 1 d .
H63 H 0.4253 0.6234 0.2606 0.045 Uiso 1 1 calc R
H64 H 0.4518 0.5491 0.3408 0.045 Uiso 1 1 calc R

loop_
_atom_site_aniso_label
_atom_site_aniso_U_11
_atom_site_aniso_U_22
_atom_site_aniso_U_33
_atom_site_aniso_U_23
_atom_site_aniso_U_13
_atom_site_aniso_U_12
Zr1 0.0176(2) 0.0161(2) 0.0174(2) 0.00028(18) 0.00050(16) 0.00020(19)
O1 0.0196(16) 0.0216(16) 0.0214(17) 0.0023(14) -0.0021(14) -0.0017(13)
O2 0.0196(16) 0.0188(16) 0.0210(16) 0.0038(13) -0.0019(13) -0.0003(13)
C1 0.020(2) 0.020(2) 0.022(2) -0.0002(19) 0.0012(19) -0.0001(19)
C2 0.023(2) 0.021(2) 0.020(2) 0.001(2) 0.003(2) -0.0017(19)
C3 0.018(2) 0.018(2) 0.024(2) 0.0062(19) 0.0017(19) -0.0040(18)
C4 0.026(3) 0.017(2) 0.024(3) 0.000(2) 0.003(2) 0.0011(19)
C5 0.028(3) 0.015(2) 0.026(3) -0.0032(19) 0.003(2) -0.0014(19)
C6 0.022(2) 0.017(2) 0.025(2) -0.0006(19) -0.001(2) 0.0012(19)
C7 0.020(2) 0.023(2) 0.017(2) -0.0046(19) 0.0007(19) -0.001(2)
C8 0.026(3) 0.021(2) 0.021(2) -0.004(2) 0.003(2) 0.001(2)
C9 0.022(2) 0.028(3) 0.022(2) -0.007(2) 0.002(2) -0.005(2)
C10 0.017(2) 0.030(3) 0.021(2) -0.002(2) 0.0017(18) 0.004(2)
C11 0.027(3) 0.025(2) 0.017(2) 0.002(2) 0.000(2) 0.003(2)
C12 0.015(2) 0.020(2) 0.025(3) -0.0057(19) 0.0010(19) 0.0003(18)
C13 0.024(2) 0.015(2) 0.020(2) -0.0052(18) 0.006(2) -0.0008(18)
C14 0.022(2) 0.017(2) 0.020(2) -0.0034(19) 0.0027(19) -0.0013(19)
C15 0.031(3) 0.013(2) 0.026(3) 0.0018(19) 0.004(2) 0.002(2)
C16 0.025(3) 0.022(2) 0.026(3) 0.000(2) 0.005(2) -0.001(2)
C17 0.022(2) 0.028(3) 0.024(3) -0.002(2) -0.001(2) -0.001(2)
C18 0.019(2) 0.023(2) 0.014(2) -0.0053(19) -0.0004(18) -0.0005(19)
C19 0.022(2) 0.028(3) 0.029(3) -0.003(2) 0.002(2) -0.006(2)
C20 0.046(3) 0.038(3) 0.025(3) 0.002(2) 0.004(3) -0.012(3)
C21 0.051(4) 0.034(3) 0.040(3) 0.005(3) -0.005(3) -0.024(3)
C22 0.050(4) 0.021(3) 0.074(5) 0.012(3) 0.016(3) 0.003(3)
C23 0.026(3) 0.043(3) 0.023(3) 0.004(2) -0.004(2) 0.002(2)
C24 0.018(2) 0.031(3) 0.021(2) -0.004(2) -0.0023(19) 0.001(2)
C25 0.043(3) 0.037(3) 0.018(3) 0.010(2) 0.004(2) 0.001(2)
C26 0.028(3) 0.030(3) 0.027(3) 0.002(2) 0.001(2) 0.006(2)
C27 0.028(3) 0.030(3) 0.028(3) -0.004(2) -0.004(2) 0.007(2)
C28 0.033(3) 0.024(3) 0.041(3) -0.003(2) -0.005(3) -0.004(2)
O3 0.0253(18) 0.0213(17) 0.0233(17) 0.0069(14) 0.0022(14) 0.0053(14)
C29 0.039(3) 0.027(3) 0.032(3) 0.007(2) 0.006(2) 0.014(2)
C30 0.054(4) 0.033(3) 0.033(3) 0.019(3) 0.010(3) 0.010(3)
C31 0.050(4) 0.031(3) 0.042(3) 0.012(3) 0.013(3) -0.004(3)
C32 0.034(3) 0.033(3) 0.031(3) 0.010(2) 0.015(2) 0.007(2)
O4 0.0188(16) 0.0204(16) 0.0281(18) -0.0091(14) 0.0004(14) 0.0003(14)
C33 0.017(2) 0.035(3) 0.029(3) -0.008(2) 0.004(2) 0.000(2)
C34 0.033(3) 0.026(3) 0.045(3) -0.005(2) 0.013(3) 0.003(2)
C35 0.043(3) 0.043(3) 0.041(3) -0.025(3) 0.005(3) 0.001(3)
C36 0.032(3) 0.024(3) 0.038(3) -0.012(2) -0.006(2) 0.004(2)
O5 0.0232(18) 0.0240(17) 0.0208(17) -0.0053(14) 0.0023(14) 0.0040(14)
C37 0.014(2) 0.038(3) 0.028(3) -0.004(2) 0.001(2) 0.006(2)
C38 0.029(3) 0.029(3) 0.033(3) -0.002(2) 0.005(2) 0.013(2)
C39 0.034(3) 0.024(2) 0.025(3) -0.009(2) 0.008(2) 0.002(2)
C40 0.028(3) 0.026(3) 0.022(3) -0.009(2) 0.004(2) -0.004(2)
O6 0.036(2) 0.036(2) 0.056(3) -0.013(2) 0.007(2) -0.0073(18)
C41 0.044(3) 0.036(3) 0.038(3) -0.006(3) 0.013(3) 0.009(3)
C42 0.044(3) 0.031(3) 0.036(3) -0.003(3) 0.000(3) 0.007(3)
C43 0.037(3) 0.035(3) 0.052(4) 0.002(3) 0.008(3) 0.001(3)
C44 0.039(3) 0.035(3) 0.041(3) 0.001(3) 0.015(3) 0.007(3)

loop_
_atom_type_symbol
_atom_type_description
_atom_type_scat_dispersion_real
_atom_type_scat_dispersion_imag
_atom_type_scat_source
C C 0.0033 0.0016 'International Tables Vol C Tables 4.2.6.8 and 6.1.1.4'
H H 0.0000 0.0000 'International Tables Vol C Tables 4.2.6.8 and 6.1.1.4'
O O 0.0106 0.0060 'International Tables Vol C Tables 4.2.6.8 and 6.1.1.4'
Zr Zr -2.9673 0.5597 'International Tables Vol C Tables 4.2.6.8 and 6.1.1.4'

loop_
_geom_angle_atom_site_label_1
_geom_angle_atom_site_label_2
_geom_angle_atom_site_label_3
_geom_angle
O1 Zr1 O2 153.40(12)
O1 Zr1 O5 86.48(12)
O2 Zr1 O5 91.25(12)
O1 Zr1 O4 85.77(11)
O2 Zr1 O4 86.10(11)
O5 Zr1 O4 156.95(12)
O1 Zr1 O3 76.92(11)
O2 Zr1 O3 76.74(11)
O5 Zr1 O3 77.11(11)
O4 Zr1 O3 80.01(11)
O1 Zr1 C4 132.81(14)
O2 Zr1 C4 72.80(14)
O5 Zr1 C4 82.17(14)
O4 Zr1 C4 118.56(14)
O3 Zr1 C4 142.49(14)
O1 Zr1 C3 122.16(14)
O2 Zr1 C3 82.33(14)
O5 Zr1 C3 116.79(14)
O4 Zr1 C3 85.57(14)
O3 Zr1 C3 155.24(13)
C4 Zr1 C3 35.85(15)
O1 Zr1 C2 89.14(14)
O2 Zr1 C2 114.37(14)
O5 Zr1 C2 121.03(14)
O4 Zr1 C2 80.52(14)
O3 Zr1 C2 156.77(14)
C4 Zr1 C2 59.58(16)
C3 Zr1 C2 33.05(14)
O1 Zr1 C1 70.22(13)
O2 Zr1 C1 136.36(13)
O5 Zr1 C1 91.27(13)
O4 Zr1 C1 106.38(13)
O3 Zr1 C1 145.76(13)
C4 Zr1 C1 64.45(15)
C3 Zr1 C1 58.03(15)
C2 Zr1 C1 33.73(14)
C7 O1 Zr1 127.7(3)
C13 O2 Zr1 123.6(3)
C2 C1 C6 114.7(4)
C2 C1 C12 118.8(4)
C6 C1 C12 121.2(4)
C2 C1 Zr1 70.5(3)
C6 C1 Zr1 109.7(3)
C12 C1 Zr1 109.4(3)
C3 C2 C1 115.8(4)
C3 C2 Zr1 72.2(3)
C1 C2 Zr1 75.8(3)
C3 C2 H1 122.1
C1 C2 H1 122.1
Zr1 C2 H1 121.2
C2 C3 C4 114.4(4)
C2 C3 Zr1 74.7(3)
C4 C3 Zr1 71.7(2)
C2 C3 H2 122.8
C4 C3 H2 122.8
Zr1 C3 H2 122.2
C3 C4 C5 112.3(4)
C3 C4 C14 115.8(4)
C5 C4 C14 122.5(4)
C3 C4 Zr1 72.4(2)
C5 C4 Zr1 113.9(3)
C14 C4 Zr1 109.4(3)
C6 C5 C4 115.0(4)
C6 C5 H3 122.5
C4 C5 H3 122.5
C5 C6 C1 115.7(4)
C5 C6 H4 122.2
C1 C6 H4 122.2
O1 C7 C12 117.3(4)
O1 C7 C8 122.5(4)
C12 C7 C8 120.2(4)
C9 C8 C7 117.1(4)
C9 C8 C19 121.3(4)
C7 C8 C19 121.5(4)
C10 C9 C8 123.8(4)
C10 C9 H5 118.1
C8 C9 H5 118.1
C9 C10 C11 118.1(4)
C9 C10 C23 120.6(4)
C11 C10 C23 121.3(4)
C12 C11 C10 120.6(4)
C12 C11 H6 119.7
C10 C11 H6 119.7
C11 C12 C7 120.1(4)
C11 C12 C1 125.0(4)
C7 C12 C1 114.8(4)
O2 C13 C14 117.1(4)
O2 C13 C18 121.8(4)
C14 C13 C18 121.0(4)
C15 C14 C13 119.6(4)
C15 C14 C4 125.0(4)
C13 C14 C4 115.4(4)
C14 C15 C16 121.5(4)
C14 C15 H7 119.3
C16 C15 H7 119.3
C17 C16 C15 117.5(4)
C17 C16 C28 121.8(4)
C15 C16 C28 120.7(4)
C16 C17 C18 124.1(4)
C16 C17 H8 118.0
C18 C17 H8 118.0
C17 C18 C13 116.4(4)
C17 C18 C24 122.0(4)
C13 C18 C24 121.6(4)
C22 C19 C21 108.8(4)
C22 C19 C20 109.7(5)
C21 C19 C20 106.2(4)
C22 C19 C8 111.8(4)
C21 C19 C8 112.0(4)
C20 C19 C8 108.2(4)
C19 C20 H9 109.5
C19 C20 H10 109.5
H9 C20 H10 109.5
C19 C20 H11 109.5
H9 C20 H11 109.5
H10 C20 H11 109.5
C19 C21 H12 109.5
C19 C21 H13 109.5
H12 C21 H13 109.5
C19 C21 H14 109.5
H12 C21 H14 109.5
H13 C21 H14 109.5
C19 C22 H15 109.5
C19 C22 H16 109.5
H15 C22 H16 109.5
C19 C22 H17 109.5
H15 C22 H17 109.5
H16 C22 H17 109.5
C10 C23 H18 109.5
C10 C23 H19 109.5
H18 C23 H19 109.5
C10 C23 H20 109.5
H18 C23 H20 109.5
H19 C23 H20 109.5
C27 C24 C18 112.5(4)
C27 C24 C26 107.7(4)
C18 C24 C26 109.5(4)
C27 C24 C25 107.9(4)
C18 C24 C25 108.4(4)
C26 C24 C25 110.8(4)
C24 C25 H21 109.5
C24 C25 H22 109.5
H21 C25 H22 109.5
C24 C25 H23 109.5
H21 C25 H23 109.5
H22 C25 H23 109.5
C24 C26 H24 109.5
C24 C26 H25 109.5
H24 C26 H25 109.5
C24 C26 H26 109.5
H24 C26 H26 109.5
H25 C26 H26 109.5
C24 C27 H27 109.5
C24 C27 H28 109.5
H27 C27 H28 109.5
C24 C27 H29 109.5
H27 C27 H29 109.5
H28 C27 H29 109.5
C16 C28 H30 109.5
C16 C28 H31 109.5
H30 C28 H31 109.5
C16 C28 H32 109.5
H30 C28 H32 109.5
H31 C28 H32 109.5
C29 O3 C32 109.5(3)
C29 O3 Zr1 122.7(3)
C32 O3 Zr1 127.8(3)
O3 C29 C30 105.5(4)
O3 C29 H33 110.6
C30 C29 H33 110.6
O3 C29 H34 110.6
C30 C29 H34 110.6
H33 C29 H34 108.8
C31 C30 C29 101.8(4)
C31 C30 H35 111.4
C29 C30 H35 111.4
C31 C30 H36 111.4
C29 C30 H36 111.4
H35 C30 H36 109.3
C30 C31 C32 102.7(4)
C30 C31 H37 111.2
C32 C31 H37 111.2
C30 C31 H38 111.2
C32 C31 H38 111.2
H37 C31 H38 109.1
O3 C32 C31 104.7(4)
O3 C32 H39 110.8
C31 C32 H39 110.8
O3 C32 H40 110.8
C31 C32 H40 110.8
H39 C32 H40 108.9
C33 O4 C36 108.7(3)
C33 O4 Zr1 124.8(3)
C36 O4 Zr1 125.0(3)
O4 C33 C34 106.0(4)
O4 C33 H41 110.5
C34 C33 H41 110.5
O4 C33 H42 110.5
C34 C33 H42 110.5
H41 C33 H42 108.7
C35 C34 C33 102.9(4)
C35 C34 H43 111.2
C33 C34 H43 111.2
C35 C34 H44 111.2
C33 C34 H44 111.2
H43 C34 H44 109.1
C34 C35 C36 103.9(4)
C34 C35 H45 111.0
C36 C35 H45 111.0
C34 C35 H46 111.0
C36 C35 H46 111.0
H45 C35 H46 109.0
O4 C36 C35 106.1(4)
O4 C36 H47 110.5
C35 C36 H47 110.5
O4 C36 H48 110.5
C35 C36 H48 110.5
H47 C36 H48 108.7
C37 O5 C40 109.1(3)
C37 O5 Zr1 122.4(3)
C40 O5 Zr1 125.3(3)
O5 C37 C38 105.2(4)
O5 C37 H49 110.7
C38 C37 H49 110.7
O5 C37 H50 110.7
C38 C37 H50 110.7
H49 C37 H50 108.8
C37 C38 C39 102.3(4)
C37 C38 H51 111.3
C39 C38 H51 111.3
C37 C38 H52 111.3
C39 C38 H52 111.3
H51 C38 H52 109.2
C40 C39 C38 102.5(4)
C40 C39 H53 111.3
C38 C39 H53 111.3
C40 C39 H54 111.3
C38 C39 H54 111.3
H53 C39 H54 109.2
O5 C40 C39 105.7(4)
O5 C40 H55 110.6
C39 C40 H55 110.6
O5 C40 H56 110.6
C39 C40 H56 110.6
H55 C40 H56 108.7
C44 O6 C41 109.8(4)
O6 C41 C42 106.7(4)
O6 C41 H57 110.4
C42 C41 H57 110.4
O6 C41 H58 110.4
C42 C41 H58 110.4
H57 C41 H58 108.6
C41 C42 C43 103.1(4)
C41 C42 H59 111.1
C43 C42 H59 111.1
C41 C42 H60 111.1
C43 C42 H60 111.1
H59 C42 H60 109.1
C42 C43 C44 101.3(5)
C42 C43 H61 111.5
C44 C43 H61 111.5
C42 C43 H62 111.5
C44 C43 H62 111.5
H61 C43 H62 109.3
O6 C44 C43 106.9(4)
O6 C44 H63 110.3
C43 C44 H63 110.3
O6 C44 H64 110.3
C43 C44 H64 110.3
H63 C44 H64 108.6

loop_
_geom_bond_atom_site_label_1
_geom_bond_atom_site_label_2
_geom_bond_distance
Zr1 O1 2.092(3)
Zr1 O2 2.091(3)
Zr1 O5 2.290(3)
Zr1 O4 2.307(3)
Zr1 O3 2.380(3)
Zr1 C4 2.391(5)
Zr1 C3 2.400(4)
Zr1 C2 2.431(5)
Zr1 C1 2.499(5)
O1 C7 1.358(5)
O2 C13 1.369(5)
C1 C2 1.432(6)
C1 C6 1.474(6)
C1 C12 1.494(6)
C2 C3 1.374(6)
C2 H1 0.9500
C3 C4 1.475(6)
C3 H2 0.9500
C4 C5 1.481(6)
C4 C14 1.492(6)
C5 C6 1.344(6)
C5 H3 0.9500
C6 H4 0.9500
C7 C12 1.407(6)
C7 C8 1.418(6)
C8 C9 1.389(6)
C8 C19 1.546(7)
C9 C10 1.386(6)
C9 H5 0.9500
C10 C11 1.401(6)
C10 C23 1.530(6)
C11 C12 1.388(6)
C11 H6 0.9500
C13 C14 1.402(6)
C13 C18 1.419(6)
C14 C15 1.385(6)
C15 C16 1.401(6)
C15 H7 0.9500
C16 C17 1.383(6)
C16 C28 1.506(6)
C17 C18 1.401(6)
C17 H8 0.9500
C18 C24 1.535(6)
C19 C22 1.516(7)
C19 C21 1.527(7)
C19 C20 1.531(7)
C20 H9 0.9800
C20 H10 0.9800
C20 H11 0.9800
C21 H12 0.9800
C21 H13 0.9800
C21 H14 0.9800
C22 H15 0.9800
C22 H16 0.9800
C22 H17 0.9800
C23 H18 0.9800
C23 H19 0.9800
C23 H20 0.9800
C24 C27 1.532(6)
C24 C26 1.535(7)
C24 C25 1.543(7)
C25 H21 0.9800
C25 H22 0.9800
C25 H23 0.9800
C26 H24 0.9800
C26 H25 0.9800
C26 H26 0.9800
C27 H27 0.9800
C27 H28 0.9800
C27 H29 0.9800
C28 H30 0.9800
C28 H31 0.9800
C28 H32 0.9800
O3 C29 1.443(5)
O3 C32 1.445(6)
C29 C30 1.521(7)
C29 H33 0.9900
C29 H34 0.9900
C30 C31 1.493(8)
C30 H35 0.9900
C30 H36 0.9900
C31 C32 1.519(7)
C31 H37 0.9900
C31 H38 0.9900
C32 H39 0.9900
C32 H40 0.9900
O4 C33 1.454(5)
O4 C36 1.464(5)
C33 C34 1.520(7)
C33 H41 0.9900
C33 H42 0.9900
C34 C35 1.498(7)
C34 H43 0.9900
C34 H44 0.9900
C35 C36 1.505(7)
C35 H45 0.9900
C35 H46 0.9900
C36 H47 0.9900
C36 H48 0.9900
O5 C37 1.459(5)
O5 C40 1.463(5)
C37 C38 1.508(6)
C37 H49 0.9900
C37 H50 0.9900
C38 C39 1.531(7)
C38 H51 0.9900
C38 H52 0.9900
C39 C40 1.480(6)
C39 H53 0.9900
C39 H54 0.9900
C40 H55 0.9900
C40 H56 0.9900
O6 C44 1.420(6)
O6 C41 1.435(6)
C41 C42 1.501(8)
C41 H57 0.9900
C41 H58 0.9900
C42 C43 1.525(8)
C42 H59 0.9900
C42 H60 0.9900
C43 C44 1.532(8)
C43 H61 0.9900
C43 H62 0.9900
C44 H63 0.9900
C44 H64 0.9900

loop_
_geom_torsion_atom_site_label_1
_geom_torsion_atom_site_label_2
_geom_torsion_atom_site_label_3
_geom_torsion_atom_site_label_4
_geom_torsion
O2 Zr1 O1 C7 175.2(3)
O5 Zr1 O1 C7 -99.1(3)
O4 Zr1 O1 C7 102.6(4)
O3 Zr1 O1 C7 -176.7(4)
C4 Zr1 O1 C7 -23.2(4)
C3 Zr1 O1 C7 20.5(4)
C2 Zr1 O1 C7 22.1(4)
C1 Zr1 O1 C7 -6.5(3)
O1 Zr1 O2 C13 155.5(3)
O5 Zr1 O2 C13 70.9(3)
O4 Zr1 O2 C13 -132.0(3)
O3 Zr1 O2 C13 147.4(3)
C4 Zr1 O2 C13 -10.5(3)
C3 Zr1 O2 C13 -45.9(3)
C2 Zr1 O2 C13 -54.2(4)
C1 Zr1 O2 C13 -22.2(4)
O1 Zr1 C1 C2 120.7(3)
O2 Zr1 C1 C2 -60.4(3)
O5 Zr1 C1 C2 -153.6(3)
O4 Zr1 C1 C2 41.5(3)
O3 Zr1 C1 C2 137.8(3)
C4 Zr1 C1 C2 -72.9(3)
C3 Zr1 C1 C2 -32.4(3)
O1 Zr1 C1 C6 -129.2(3)
O2 Zr1 C1 C6 49.7(4)
O5 Zr1 C1 C6 -43.4(3)
O4 Zr1 C1 C6 151.6(3)
O3 Zr1 C1 C6 -112.1(3)
C4 Zr1 C1 C6 37.3(3)
C3 Zr1 C1 C6 77.8(3)
C2 Zr1 C1 C6 110.2(4)
O1 Zr1 C1 C12 6.0(3)
O2 Zr1 C1 C12 -175.1(3)
O5 Zr1 C1 C12 91.8(3)
O4 Zr1 C1 C12 -73.2(3)
O3 Zr1 C1 C12 23.1(4)
C4 Zr1 C1 C12 172.5(4)
C3 Zr1 C1 C12 -147.0(4)
C2 Zr1 C1 C12 -114.7(4)
C6 C1 C2 C3 -41.5(6)
C12 C1 C2 C3 163.8(4)
Zr1 C1 C2 C3 61.8(4)
C6 C1 C2 Zr1 -103.4(4)
C12 C1 C2 Zr1 102.0(4)
O1 Zr1 C2 C3 -177.7(3)
O2 Zr1 C2 C3 15.2(3)
O5 Zr1 C2 C3 -92.3(3)
O4 Zr1 C2 C3 96.5(3)
O3 Zr1 C2 C3 129.8(3)
C4 Zr1 C2 C3 -34.8(3)
C1 Zr1 C2 C3 -123.6(4)
O1 Zr1 C2 C1 -54.1(3)
O2 Zr1 C2 C1 138.8(2)
O5 Zr1 C2 C1 31.3(3)
O4 Zr1 C2 C1 -139.9(3)
O3 Zr1 C2 C1 -106.6(4)
C4 Zr1 C2 C1 88.8(3)
C3 Zr1 C2 C1 123.6(4)
C1 C2 C3 C4 -2.5(6)
Zr1 C2 C3 C4 61.2(3)
C1 C2 C3 Zr1 -63.8(4)
O1 Zr1 C3 C2 2.8(3)
O2 Zr1 C3 C2 -166.1(3)
O5 Zr1 C3 C2 106.4(3)
O4 Zr1 C3 C2 -79.4(3)
O3 Zr1 C3 C2 -133.7(3)
C4 Zr1 C3 C2 122.8(4)
C1 Zr1 C3 C2 33.0(3)
O1 Zr1 C3 C4 -120.0(3)
O2 Zr1 C3 C4 71.1(3)
O5 Zr1 C3 C4 -16.4(3)
O4 Zr1 C3 C4 157.8(3)
O3 Zr1 C3 C4 103.5(4)
C2 Zr1 C3 C4 -122.8(4)
C1 Zr1 C3 C4 -89.8(3)
C2 C3 C4 C5 46.3(5)
Zr1 C3 C4 C5 109.2(4)
C2 C3 C4 C14 -166.4(4)
Zr1 C3 C4 C14 -103.5(4)
C2 C3 C4 Zr1 -62.9(3)
O1 Zr1 C4 C3 87.5(3)
O2 Zr1 C4 C3 -100.9(3)
O5 Zr1 C4 C3 165.3(3)
O4 Zr1 C4 C3 -25.4(3)
O3 Zr1 C4 C3 -138.0(2)
C2 Zr1 C4 C3 32.1(2)
C1 Zr1 C4 C3 70.1(3)
O1 Zr1 C4 C5 -19.6(4)
O2 Zr1 C4 C5 151.9(4)
O5 Zr1 C4 C5 58.2(3)
O4 Zr1 C4 C5 -132.5(3)
O3 Zr1 C4 C5 114.9(3)
C3 Zr1 C4 C5 -107.1(4)
C2 Zr1 C4 C5 -75.0(3)
C1 Zr1 C4 C5 -37.0(3)
O1 Zr1 C4 C14 -160.6(3)
O2 Zr1 C4 C14 10.9(3)
O5 Zr1 C4 C14 -82.9(3)
O4 Zr1 C4 C14 86.5(3)
O3 Zr1 C4 C14 -26.2(4)
C3 Zr1 C4 C14 111.8(4)
C2 Zr1 C4 C14 144.0(4)
C1 Zr1 C4 C14 -178.1(4)
C3 C4 C5 C6 -46.5(6)
C14 C4 C5 C6 168.7(4)
Zr1 C4 C5 C6 33.4(5)
C4 C5 C6 C1 3.2(6)
C2 C1 C6 C5 41.5(6)
C12 C1 C6 C5 -164.5(4)
Zr1 C1 C6 C5 -35.5(5)
Zr1 O1 C7 C12 5.4(6)
Zr1 O1 C7 C8 -175.8(3)
O1 C7 C8 C9 177.9(4)
C12 C7 C8 C9 -3.3(7)
O1 C7 C8 C19 -5.8(7)
C12 C7 C8 C19 173.0(4)
C7 C8 C9 C10 3.0(7)
C19 C8 C9 C10 -173.4(4)
C8 C9 C10 C11 -0.5(7)
C8 C9 C10 C23 -180.0(4)
C9 C10 C11 C12 -1.6(7)
C23 C10 C11 C12 177.8(4)
C10 C11 C12 C7 1.1(7)
C10 C11 C12 C1 179.7(4)
O1 C7 C12 C11 -179.8(4)
C8 C7 C12 C11 1.4(7)
O1 C7 C12 C1 1.5(6)
C8 C7 C12 C1 -177.3(4)
C2 C1 C12 C11 97.7(6)
C6 C1 C12 C11 -55.3(7)
Zr1 C1 C12 C11 175.5(4)
C2 C1 C12 C7 -83.7(5)
C6 C1 C12 C7 123.3(5)
Zr1 C1 C12 C7 -5.8(5)
Zr1 O2 C13 C14 7.6(5)
Zr1 O2 C13 C18 -168.1(3)
O2 C13 C14 C15 -175.2(4)
C18 C13 C14 C15 0.6(7)
O2 C13 C14 C4 4.0(6)
C18 C13 C14 C4 179.7(4)
C3 C4 C14 C15 -112.9(5)
C5 C4 C14 C15 30.8(7)
Zr1 C4 C14 C15 167.8(4)
C3 C4 C14 C13 68.0(5)
C5 C4 C14 C13 -148.4(4)
Zr1 C4 C14 C13 -11.3(5)
C13 C14 C15 C16 -1.0(7)
C4 C14 C15 C16 179.9(4)
C14 C15 C16 C17 0.7(7)
C14 C15 C16 C28 -179.7(5)
C15 C16 C17 C18 0.0(8)
C28 C16 C17 C18 -179.6(5)
C16 C17 C18 C13 -0.4(7)
C16 C17 C18 C24 179.6(5)
O2 C13 C18 C17 175.7(4)
C14 C13 C18 C17 0.1(7)
O2 C13 C18 C24 -4.4(7)
C14 C13 C18 C24 -179.9(4)
C9 C8 C19 C22 -125.4(5)
C7 C8 C19 C22 58.4(6)
C9 C8 C19 C21 -3.0(7)
C7 C8 C19 C21 -179.2(5)
C9 C8 C19 C20 113.7(5)
C7 C8 C19 C20 -62.5(6)
C17 C18 C24 C27 -0.2(6)
C13 C18 C24 C27 179.8(4)
C17 C18 C24 C26 119.5(5)
C13 C18 C24 C26 -60.4(6)
C17 C18 C24 C25 -119.5(5)
C13 C18 C24 C25 60.6(6)
O1 Zr1 O3 C29 -116.9(3)
O2 Zr1 O3 C29 59.4(3)
O5 Zr1 O3 C29 153.8(4)
O4 Zr1 O3 C29 -28.9(3)
C4 Zr1 O3 C29 95.7(4)
C3 Zr1 O3 C29 26.4(5)
C2 Zr1 O3 C29 -62.3(5)
C1 Zr1 O3 C29 -133.4(4)
O1 Zr1 O3 C32 62.4(4)
O2 Zr1 O3 C32 -121.4(4)
O5 Zr1 O3 C32 -27.0(4)
O4 Zr1 O3 C32 150.3(4)
C4 Zr1 O3 C32 -85.1(4)
C3 Zr1 O3 C32 -154.4(4)
C2 Zr1 O3 C32 116.9(5)
C1 Zr1 O3 C32 45.8(5)
C32 O3 C29 C30 11.0(5)
Zr1 O3 C29 C30 -169.7(3)
O3 C29 C30 C31 -31.5(6)
C29 C30 C31 C32 39.1(6)
C29 O3 C32 C31 13.8(5)
Zr1 O3 C32 C31 -165.5(3)
C30 C31 C32 O3 -33.4(6)
O1 Zr1 O4 C33 -177.8(4)
O2 Zr1 O4 C33 27.6(3)
O5 Zr1 O4 C33 111.6(4)
O3 Zr1 O4 C33 104.8(3)
C4 Zr1 O4 C33 -40.4(4)
C3 Zr1 O4 C33 -55.0(4)
C2 Zr1 O4 C33 -87.9(4)
C1 Zr1 O4 C33 -109.8(4)
O1 Zr1 O4 C36 -13.3(4)
O2 Zr1 O4 C36 -167.9(4)
O5 Zr1 O4 C36 -83.9(5)
O3 Zr1 O4 C36 -90.7(4)
C4 Zr1 O4 C36 124.1(4)
C3 Zr1 O4 C36 109.5(4)
C2 Zr1 O4 C36 76.5(4)
C1 Zr1 O4 C36 54.7(4)
C36 O4 C33 C34 12.5(5)
Zr1 O4 C33 C34 179.2(3)
O4 C33 C34 C35 -29.7(5)
C33 C34 C35 C36 35.1(6)
C33 O4 C36 C35 9.7(5)
Zr1 O4 C36 C35 -156.9(3)
C34 C35 C36 O4 -28.3(6)
O1 Zr1 O5 C37 29.5(3)
O2 Zr1 O5 C37 -177.1(3)
O4 Zr1 O5 C37 100.0(4)
O3 Zr1 O5 C37 106.8(3)
C4 Zr1 O5 C37 -104.6(3)
C3 Zr1 O5 C37 -95.0(3)
C2 Zr1 O5 C37 -57.4(4)
C1 Zr1 O5 C37 -40.6(3)
O1 Zr1 O5 C40 -173.2(3)
O2 Zr1 O5 C40 -19.7(3)
O4 Zr1 O5 C40 -102.7(4)
O3 Zr1 O5 C40 -95.8(3)
C4 Zr1 O5 C40 52.7(3)
C3 Zr1 O5 C40 62.3(4)
C2 Zr1 O5 C40 100.0(3)
C1 Zr1 O5 C40 116.7(3)
C40 O5 C37 C38 -10.5(5)
Zr1 O5 C37 C38 150.1(3)
O5 C37 C38 C39 30.3(5)
C37 C38 C39 C40 -38.9(5)
C37 O5 C40 C39 -14.6(5)
Zr1 O5 C40 C39 -174.5(3)
C38 C39 C40 O5 33.0(5)
C44 O6 C41 C42 11.2(6)
O6 C41 C42 C43 -29.0(6)
C41 C42 C43 C44 34.2(5)
C41 O6 C44 C43 11.4(6)
C42 C43 C44 O6 -28.5(6)
